data_7012512
loop_
_publ_author_name
'Yang, Chang-Tong'
'Moubaraki, Boujemaa'
'Murray, Keith S.'
'Vittal, Jagadese J.'

_publ_section_title
;
 Synthesis, characterization and properties of ternary copper(ii)
 complexes containing reduced Schiff base N-(2-hydroxybenzyl)-\a-amino
 acids and 1,10-phenanthrolineElectronic supplementary information
 (ESI) available: ESI-MS and UV titration data. See
 http://www.rsc.org/suppdata/dt/b2/b211496h/
;
_journal_issue 5
_journal_name_full 'Dalton Transactions'
_journal_page_first 880
_journal_paper_doi 10.1039/b211496h
_journal_year 2003
_chemical_formula_sum 'C45 H39 Cl2 Cu2 N7 O14'
_chemical_formula_weight 1099.81
_chemical_name_systematic
; 
? 
;
_space_group_IT_number 2
_symmetry_cell_setting triclinic
_symmetry_space_group_name_Hall '-P 1'
_symmetry_space_group_name_H-M 'P -1'
_atom_sites_solution_hydrogens geom
_atom_sites_solution_primary direct
_atom_sites_solution_secondary difmap
_audit_creation_method SHELXL-97
_cell_angle_alpha 81.2600(10)
_cell_angle_beta 72.15
_cell_angle_gamma 70.3150(10)
_cell_formula_units_Z 2
_cell_length_a 10.9601(5)
_cell_length_b 13.9862(6)
_cell_length_c 16.3650(7)
_cell_measurement_reflns_used 4579
_cell_measurement_temperature 293(2)
_cell_measurement_theta_max 25.0
_cell_measurement_theta_min 2.06
_cell_volume 2244.97(17)
_computing_cell_refinement 'Siemens XSCANS'
_computing_data_collection 'Siemens XSCANS'
_computing_data_reduction 'Siemens SHELXTL'
_computing_molecular_graphics 'Siemens SHELXTL'
_computing_publication_material 'Siemens SHELXTL'
_computing_structure_refinement 'SHELXL-97 (Sheldrick, 1997)'
_computing_structure_solution 'SHELXS-97 (Sheldrick, 1990)'
_diffrn_ambient_temperature 293(2)
_diffrn_measured_fraction_theta_full 0.944
_diffrn_measured_fraction_theta_max 0.944
_diffrn_measurement_method '\w scans'
_diffrn_radiation_monochromator graphite
_diffrn_radiation_source 'fine-focus sealed tube'
_diffrn_radiation_type MoK\a
_diffrn_radiation_wavelength 0.71073
_diffrn_reflns_av_R_equivalents 0.0300
_diffrn_reflns_av_sigmaI/netI 0.0718
_diffrn_reflns_limit_h_max 12
_diffrn_reflns_limit_h_min -13
_diffrn_reflns_limit_k_max 13
_diffrn_reflns_limit_k_min -16
_diffrn_reflns_limit_l_max 13
_diffrn_reflns_limit_l_min -19
_diffrn_reflns_number 11198
_diffrn_reflns_theta_full 25.00
_diffrn_reflns_theta_max 25.00
_diffrn_reflns_theta_min 1.97
_exptl_absorpt_coefficient_mu 1.145
_exptl_absorpt_correction_T_max 0.8944
_exptl_absorpt_correction_T_min 0.6788
_exptl_absorpt_correction_type empirical
_exptl_absorpt_process_details 'SADABS (Sheldrick, 2000)'
_exptl_crystal_colour 'yellowish green'
_exptl_crystal_density_diffrn 1.627
_exptl_crystal_density_meas ?
_exptl_crystal_density_method .
_exptl_crystal_description 'rectangular shape, cut'
_exptl_crystal_F_000 1124
_exptl_crystal_size_max 0.25
_exptl_crystal_size_mid 0.28
_exptl_crystal_size_min 0.08
_refine_diff_density_max 0.618
_refine_diff_density_min -0.496
_refine_diff_density_rms 0.075
_refine_ls_extinction_method none
_refine_ls_goodness_of_fit_ref 1.024
_refine_ls_hydrogen_treatment mixed
_refine_ls_matrix_type full
_refine_ls_number_parameters 649
_refine_ls_number_reflns 7460
_refine_ls_number_restraints 100
_refine_ls_restrained_S_all 1.024
_refine_ls_R_factor_all 0.0958
_refine_ls_R_factor_gt 0.0586
_refine_ls_shift/su_max 0.000
_refine_ls_shift/su_mean 0.000
_refine_ls_structure_factor_coef Fsqd
_refine_ls_weighting_details 'calc w=1/[\s^2^(Fo^2^)+(0.0490P)^2^+2.6682P] where P=(Fo^2^+2Fc^2^)/3'
_refine_ls_weighting_scheme calc
_refine_ls_wR_factor_gt 0.1169
_refine_ls_wR_factor_ref 0.1339
_reflns_number_gt 5140
_reflns_number_total 7460
_reflns_threshold_expression >2sigma(I)
_cod_data_source_file b211496h.txt
_cod_data_source_block compound_4b
_cod_depositor_comments
;
The following automatic conversions were performed:
'_symmetry_cell_setting' value 'Triclinic' changed to 'triclinic'
according to '/home/saulius/struct/CIF-dictionaries/cif_core.dic'
dictionary named 'cif_core.dic' version 2.4.1 from 2010-06-29.

Automatic conversion script
Id: cif_fix_enum 1527 2010-12-29 10:47:43Z saulius 
;
_cod_original_cell_volume 2245.00(17)
_cod_original_sg_symbol_H-M P-1
_cod_database_code 7012512

loop_
_symmetry_equiv_pos_as_xyz
'x, y, z'
'-x, -y, -z'

loop_
_atom_site_label
_atom_site_type_symbol
_atom_site_fract_x
_atom_site_fract_y
_atom_site_fract_z
_atom_site_U_iso_or_equiv
_atom_site_adp_type
_atom_site_occupancy
_atom_site_symmetry_multiplicity
_atom_site_calc_flag
_atom_site_refinement_flags
_atom_site_disorder_assembly
_atom_site_disorder_group
Cu1 Cu 0.42639(6) 0.50153(5) 0.23449(4) 0.03966(18) Uani 1 1 d . . .
Cu2 Cu 0.20175(6) 0.85308(5) 0.31814(4) 0.04122(19) Uani 1 1 d . . .
O1 O 0.5401(3) 0.3962(3) 0.2949(2) 0.0536(10) Uani 1 1 d . . .
C1 C 0.5291(5) 0.3049(4) 0.2919(3) 0.0449(13) Uani 1 1 d . . .
C2 C 0.6390(6) 0.2221(5) 0.2587(3) 0.0587(16) Uani 1 1 d . . .
H2 H 0.7254 0.2282 0.2412 0.070 Uiso 1 1 calc R . .
C3 C 0.6208(8) 0.1317(5) 0.2518(4) 0.075(2) Uani 1 1 d . . .
H3 H 0.6953 0.0773 0.2293 0.090 Uiso 1 1 calc R . .
C4 C 0.4944(9) 0.1196(5) 0.2776(4) 0.074(2) Uani 1 1 d . . .
H4 H 0.4833 0.0584 0.2709 0.088 Uiso 1 1 calc R . .
C5 C 0.3838(6) 0.2001(4) 0.3138(3) 0.0555(15) Uani 1 1 d . . .
H5 H 0.2983 0.1925 0.3317 0.067 Uiso 1 1 calc R . .
C6 C 0.3996(5) 0.2917(4) 0.3233(3) 0.0437(13) Uani 1 1 d . . .
C7 C 0.2861(5) 0.3779(4) 0.3685(3) 0.0476(13) Uani 1 1 d . . .
H7A H 0.2058 0.3570 0.3917 0.057 Uiso 1 1 calc R . .
H7B H 0.3090 0.3945 0.4163 0.057 Uiso 1 1 calc R . .
N1 N 0.2574(4) 0.4700(3) 0.3099(3) 0.0397(10) Uani 1 1 d . . .
H1 H 0.2169 0.4566 0.2739 0.048 Uiso 1 1 calc R . .
C8 C 0.1612(5) 0.5612(4) 0.3562(4) 0.0547(15) Uani 1 1 d . . .
H8A H 0.1376 0.5428 0.4173 0.066 Uiso 1 1 calc R . .
H8B H 0.0794 0.5820 0.3379 0.066 Uiso 1 1 calc R . .
C9 C 0.2156(5) 0.6508(4) 0.3416(3) 0.0403(12) Uani 1 1 d . . .
O2 O 0.3363(4) 0.6395(3) 0.3013(2) 0.0515(9) Uani 1 1 d . . .
O3 O 0.1324(3) 0.7340(3) 0.3711(2) 0.0451(9) Uani 1 1 d . . .
N2 N 0.3430(4) 0.5728(3) 0.1323(3) 0.0429(10) Uani 1 1 d . . .
C10 C 0.2190(5) 0.5929(4) 0.1228(4) 0.0516(14) Uani 1 1 d . . .
H10 H 0.1539 0.5739 0.1676 0.062 Uiso 1 1 calc R . .
C11 C 0.1843(6) 0.6408(4) 0.0487(4) 0.0565(16) Uani 1 1 d . . .
H11 H 0.0973 0.6534 0.0448 0.068 Uiso 1 1 calc R . .
C12 C 0.2767(6) 0.6692(4) -0.0179(4) 0.0567(16) Uani 1 1 d . . .
H12 H 0.2537 0.7009 -0.0677 0.068 Uiso 1 1 calc R . .
C13 C 0.4081(6) 0.6502(4) -0.0111(3) 0.0462(13) Uani 1 1 d . . .
C14 C 0.4359(5) 0.6024(4) 0.0657(3) 0.0412(12) Uani 1 1 d . . .
C15 C 0.5670(5) 0.5828(4) 0.0772(3) 0.0412(12) Uani 1 1 d . . .
C16 C 0.6668(6) 0.6118(4) 0.0125(3) 0.0490(14) Uani 1 1 d . . .
C17 C 0.7937(6) 0.5890(4) 0.0290(4) 0.0625(17) Uani 1 1 d . . .
H17 H 0.8637 0.6068 -0.0121 0.075 Uiso 1 1 calc R . .
C18 C 0.8128(6) 0.5411(5) 0.1048(4) 0.0592(16) Uani 1 1 d . . .
H18 H 0.8955 0.5268 0.1160 0.071 Uiso 1 1 calc R . .
C19 C 0.7078(5) 0.5135(4) 0.1658(4) 0.0511(14) Uani 1 1 d . . .
H19 H 0.7224 0.4803 0.2173 0.061 Uiso 1 1 calc R . .
C20 C 0.5139(7) 0.6775(4) -0.0769(4) 0.0608(17) Uani 1 1 d . . .
H20 H 0.4973 0.7081 -0.1287 0.073 Uiso 1 1 calc R . .
C21 C 0.6361(7) 0.6602(4) -0.0658(4) 0.0588(16) Uani 1 1 d . . .
H21 H 0.7018 0.6799 -0.1095 0.071 Uiso 1 1 calc R . .
N3 N 0.5874(4) 0.5331(3) 0.1527(3) 0.0415(10) Uani 1 1 d . . .
N4 N 0.1168(4) 0.8701(3) 0.2233(2) 0.0394(10) Uani 1 1 d . . .
C22 C -0.0073(5) 0.8690(4) 0.2310(4) 0.0490(14) Uani 1 1 d . . .
H22 H -0.0624 0.8592 0.2853 0.059 Uiso 1 1 calc R . .
C23 C -0.0572(5) 0.8822(4) 0.1596(4) 0.0506(14) Uani 1 1 d . . .
H23 H -0.1441 0.8809 0.1670 0.061 Uiso 1 1 calc R . .
C24 C 0.0213(5) 0.8971(4) 0.0796(4) 0.0494(14) Uani 1 1 d . . .
H24 H -0.0120 0.9063 0.0322 0.059 Uiso 1 1 calc R . .
C25 C 0.1541(5) 0.8985(4) 0.0686(3) 0.0405(12) Uani 1 1 d . . .
C26 C 0.1969(5) 0.8837(4) 0.1432(3) 0.0364(11) Uani 1 1 d . . .
C27 C 0.3330(5) 0.8778(4) 0.1368(3) 0.0377(12) Uani 1 1 d . . .
C28 C 0.4223(5) 0.8863(4) 0.0559(3) 0.0421(12) Uani 1 1 d . . .
C29 C 0.5573(6) 0.8700(4) 0.0536(4) 0.0545(15) Uani 1 1 d . . .
H29 H 0.6216 0.8728 0.0016 0.065 Uiso 1 1 calc R . .
C30 C 0.5919(6) 0.8502(5) 0.1287(4) 0.0596(16) Uani 1 1 d . . .
H30 H 0.6810 0.8384 0.1279 0.072 Uiso 1 1 calc R . .
C31 C 0.4954(5) 0.8472(4) 0.2069(4) 0.0513(14) Uani 1 1 d . . .
H31 H 0.5216 0.8354 0.2574 0.062 Uiso 1 1 calc R . .
C32 C 0.2458(6) 0.9106(4) -0.0128(3) 0.0492(14) Uani 1 1 d . . .
H32 H 0.2172 0.9224 -0.0624 0.059 Uiso 1 1 calc R . .
C33 C 0.3728(6) 0.9051(4) -0.0185(3) 0.0511(14) Uani 1 1 d . . .
H33 H 0.4304 0.9138 -0.0722 0.061 Uiso 1 1 calc R . .
N5 N 0.3671(4) 0.8607(3) 0.2120(2) 0.0388(10) Uani 1 1 d . . .
N6 N 0.2922(4) 0.8503(3) 0.4067(2) 0.0409(10) Uani 1 1 d . . .
C34 C 0.3895(5) 0.7734(4) 0.4284(3) 0.0518(14) Uani 1 1 d . . .
H34 H 0.4153 0.7113 0.4040 0.062 Uiso 1 1 calc R . .
C35 C 0.4547(6) 0.7829(5) 0.4870(4) 0.0616(17) Uani 1 1 d . . .
H35 H 0.5226 0.7276 0.5008 0.074 Uiso 1 1 calc R . .
C36 C 0.4185(5) 0.8733(5) 0.5238(3) 0.0552(16) Uani 1 1 d . . .
H36 H 0.4622 0.8801 0.5622 0.066 Uiso 1 1 calc R . .
C37 C 0.3143(5) 0.9562(4) 0.5032(3) 0.0438(13) Uani 1 1 d . . .
C38 C 0.2540(5) 0.9401(4) 0.4439(3) 0.0382(12) Uani 1 1 d . . .
C39 C 0.1452(5) 1.0220(4) 0.4218(3) 0.0353(11) Uani 1 1 d . . .
C40 C 0.1000(5) 1.1151(4) 0.4587(3) 0.0450(13) Uani 1 1 d . . .
C41 C -0.0068(6) 1.1911(5) 0.4348(4) 0.0575(15) Uani 1 1 d . . .
H41 H -0.0405 1.2546 0.4581 0.069 Uiso 1 1 calc R . .
C42 C -0.0606(6) 1.1704(4) 0.3770(3) 0.0567(15) Uani 1 1 d . . .
H42 H -0.1318 1.2198 0.3608 0.068 Uiso 1 1 calc R . .
C43 C -0.0083(5) 1.0750(4) 0.3423(3) 0.0468(13) Uani 1 1 d . . .
H43 H -0.0455 1.0626 0.3026 0.056 Uiso 1 1 calc R . .
C44 C 0.2672(6) 1.0534(5) 0.5386(3) 0.0553(16) Uani 1 1 d . . .
H44 H 0.3081 1.0648 0.5767 0.066 Uiso 1 1 calc R . .
C45 C 0.1649(6) 1.1288(5) 0.5182(3) 0.0567(16) Uani 1 1 d . . .
H45 H 0.1356 1.1910 0.5431 0.068 Uiso 1 1 calc R . .
N7 N 0.0923(4) 1.0011(3) 0.3637(2) 0.0379(10) Uani 1 1 d . . .
Cl1 Cl 0.05825(14) 1.19272(11) 0.11647(9) 0.0513(4) Uani 1 1 d D . .
O4 O -0.0287(4) 1.1309(3) 0.1379(3) 0.0742(13) Uani 1 1 d D . .
O5 O 0.1094(5) 1.2032(4) 0.0257(3) 0.0900(15) Uani 1 1 d D . .
O6 O 0.1683(5) 1.1467(5) 0.1521(4) 0.127(2) Uani 1 1 d D . .
O7 O -0.0134(6) 1.2897(4) 0.1489(4) 0.126(2) Uani 1 1 d D . .
Cl2 Cl -0.22203(15) 0.69251(15) 0.31841(11) 0.0705(5) Uani 1 1 d D . .
O8 O -0.1033(4) 0.6614(4) 0.2499(3) 0.1080(18) Uani 1 1 d D . .
O9 O -0.3204(4) 0.6503(4) 0.3121(3) 0.0921(16) Uani 1 1 d D . .
O10 O -0.1911(5) 0.6621(4) 0.3985(3) 0.0988(17) Uani 1 1 d D . .
O11 O -0.2782(4) 0.8030(3) 0.3139(3) 0.0868(14) Uani 1 1 d D . .
O12 O 0.0687(5) 0.4070(5) 0.2485(4) 0.1042(18) Uani 1 1 d D . .
H12A H 0.002(3) 0.411(3) 0.2975(14) 0.035(8) Uiso 1 1 d D . .
H12B H 0.053(4) 0.366(3) 0.2184(19) 0.035(8) Uiso 1 1 d D . .
O13 O -0.1259(8) 0.4500(6) 0.4104(5) 0.171(3) Uani 1 1 d . . .
O14 O 0.6573(13) 0.4155(9) 0.4156(8) 0.133(4) Uiso 0.65 1 d P A 1
H14A H 0.752(7) 0.413(5) 0.362(4) 0.035(8) Uiso 0.65 1 d P B 1
H14B H 0.578(8) 0.484(6) 0.413(5) 0.035(8) Uiso 0.65 1 d P C 1
O15 O 0.565(2) 0.4716(19) 0.4521(14) 0.128(8) Uiso 0.35 1 d PD D 2
H15A H 0.603(9) 0.404(2) 0.448(8) 0.035(8) Uiso 0.35 1 d PD E 2
H15B H 0.481(5) 0.476(8) 0.486(6) 0.035(8) Uiso 0.35 1 d PD F 2

loop_
_atom_site_aniso_label
_atom_site_aniso_U_11
_atom_site_aniso_U_22
_atom_site_aniso_U_33
_atom_site_aniso_U_23
_atom_site_aniso_U_13
_atom_site_aniso_U_12
Cu1 0.0379(4) 0.0387(4) 0.0416(4) 0.0009(3) -0.0104(3) -0.0127(3)
Cu2 0.0448(4) 0.0465(4) 0.0385(4) -0.0050(3) -0.0194(3) -0.0136(3)
O1 0.047(2) 0.055(3) 0.064(2) 0.0127(19) -0.0247(19) -0.0190(19)
C1 0.048(3) 0.050(4) 0.033(3) 0.009(2) -0.016(2) -0.011(3)
C2 0.050(4) 0.067(5) 0.038(3) 0.004(3) -0.011(3) 0.003(3)
C3 0.093(6) 0.061(5) 0.040(4) -0.012(3) -0.018(4) 0.019(4)
C4 0.115(6) 0.043(4) 0.064(4) -0.002(3) -0.041(4) -0.013(4)
C5 0.067(4) 0.048(4) 0.052(4) 0.002(3) -0.017(3) -0.020(3)
C6 0.054(3) 0.040(3) 0.035(3) 0.008(2) -0.014(3) -0.015(3)
C7 0.046(3) 0.048(4) 0.041(3) 0.000(2) -0.004(3) -0.013(3)
N1 0.039(2) 0.035(2) 0.045(2) -0.0039(19) -0.010(2) -0.0116(19)
C8 0.047(3) 0.045(4) 0.066(4) -0.004(3) -0.008(3) -0.013(3)
C9 0.045(3) 0.045(3) 0.036(3) -0.002(2) -0.017(3) -0.013(3)
O2 0.048(2) 0.048(2) 0.061(2) -0.0172(18) -0.0046(19) -0.0214(19)
O3 0.047(2) 0.039(2) 0.044(2) -0.0095(17) -0.0104(17) -0.0055(18)
N2 0.047(3) 0.038(3) 0.045(3) -0.003(2) -0.014(2) -0.012(2)
C10 0.046(3) 0.046(4) 0.064(4) 0.000(3) -0.021(3) -0.012(3)
C11 0.062(4) 0.037(3) 0.079(4) -0.004(3) -0.040(4) -0.006(3)
C12 0.082(5) 0.037(3) 0.053(4) -0.004(3) -0.034(3) -0.006(3)
C13 0.065(4) 0.030(3) 0.037(3) -0.004(2) -0.012(3) -0.008(3)
C14 0.051(3) 0.032(3) 0.040(3) -0.004(2) -0.014(3) -0.009(2)
C15 0.050(3) 0.030(3) 0.041(3) -0.007(2) -0.009(3) -0.010(2)
C16 0.053(3) 0.033(3) 0.049(3) -0.003(2) 0.004(3) -0.013(3)
C17 0.047(4) 0.053(4) 0.075(4) -0.009(3) 0.011(3) -0.021(3)
C18 0.052(4) 0.062(4) 0.069(4) -0.005(3) -0.014(3) -0.026(3)
C19 0.048(3) 0.052(4) 0.056(4) 0.000(3) -0.016(3) -0.017(3)
C20 0.088(5) 0.040(4) 0.040(3) -0.004(3) -0.019(3) 0.000(3)
C21 0.075(4) 0.040(3) 0.040(3) -0.002(3) 0.007(3) -0.011(3)
N3 0.038(2) 0.040(3) 0.044(3) -0.004(2) -0.007(2) -0.013(2)
N4 0.038(2) 0.048(3) 0.036(2) -0.0084(19) -0.0114(19) -0.014(2)
C22 0.043(3) 0.057(4) 0.051(3) -0.006(3) -0.016(3) -0.017(3)
C23 0.045(3) 0.056(4) 0.060(4) -0.009(3) -0.026(3) -0.015(3)
C24 0.058(4) 0.039(3) 0.058(4) -0.010(3) -0.034(3) -0.005(3)
C25 0.049(3) 0.033(3) 0.040(3) -0.008(2) -0.020(3) -0.004(2)
C26 0.042(3) 0.028(3) 0.041(3) -0.006(2) -0.015(2) -0.007(2)
C27 0.041(3) 0.032(3) 0.041(3) -0.007(2) -0.013(2) -0.010(2)
C28 0.046(3) 0.034(3) 0.042(3) -0.007(2) -0.006(3) -0.011(2)
C29 0.054(4) 0.051(4) 0.054(4) -0.005(3) -0.002(3) -0.022(3)
C30 0.040(3) 0.067(4) 0.077(4) -0.007(3) -0.016(3) -0.022(3)
C31 0.049(3) 0.052(4) 0.061(4) -0.006(3) -0.022(3) -0.019(3)
C32 0.070(4) 0.038(3) 0.036(3) -0.004(2) -0.023(3) -0.004(3)
C33 0.068(4) 0.042(3) 0.036(3) -0.004(2) -0.008(3) -0.012(3)
N5 0.038(2) 0.041(3) 0.041(2) -0.0055(19) -0.0156(19) -0.012(2)
N6 0.045(2) 0.046(3) 0.037(2) -0.008(2) -0.017(2) -0.013(2)
C34 0.051(3) 0.055(4) 0.048(3) -0.004(3) -0.024(3) -0.005(3)
C35 0.053(4) 0.084(5) 0.049(4) 0.002(3) -0.029(3) -0.012(3)
C36 0.045(3) 0.088(5) 0.040(3) -0.009(3) -0.014(3) -0.026(3)
C37 0.043(3) 0.068(4) 0.030(3) -0.001(3) -0.009(2) -0.031(3)
C38 0.038(3) 0.054(3) 0.029(3) -0.001(2) -0.010(2) -0.023(3)
C39 0.042(3) 0.041(3) 0.025(2) 0.001(2) -0.006(2) -0.019(2)
C40 0.051(3) 0.053(4) 0.032(3) -0.005(2) -0.002(2) -0.025(3)
C41 0.068(4) 0.044(4) 0.055(4) -0.010(3) -0.005(3) -0.017(3)
C42 0.059(4) 0.048(4) 0.047(3) -0.001(3) -0.007(3) -0.005(3)
C43 0.049(3) 0.050(4) 0.042(3) -0.007(3) -0.015(3) -0.013(3)
C44 0.064(4) 0.077(5) 0.043(3) -0.014(3) -0.013(3) -0.041(4)
C45 0.072(4) 0.063(4) 0.045(3) -0.015(3) -0.002(3) -0.041(4)
N7 0.038(2) 0.047(3) 0.030(2) -0.0027(18) -0.0108(19) -0.012(2)
Cl1 0.0506(8) 0.0583(10) 0.0515(8) -0.0061(7) -0.0141(7) -0.0235(7)
O4 0.073(3) 0.081(3) 0.078(3) -0.007(2) -0.008(2) -0.046(3)
O5 0.105(4) 0.131(5) 0.054(3) -0.005(3) -0.007(3) -0.075(3)
O6 0.089(4) 0.193(7) 0.115(4) 0.045(4) -0.059(3) -0.060(4)
O7 0.142(5) 0.073(4) 0.157(6) -0.052(4) -0.009(4) -0.036(4)
Cl2 0.0489(9) 0.0943(14) 0.0742(11) -0.0236(9) -0.0172(8) -0.0211(9)
O8 0.066(3) 0.135(5) 0.100(4) -0.039(3) 0.010(3) -0.018(3)
O9 0.075(3) 0.094(4) 0.129(4) -0.031(3) -0.036(3) -0.035(3)
O10 0.097(4) 0.120(5) 0.083(4) -0.006(3) -0.045(3) -0.019(3)
O11 0.071(3) 0.079(4) 0.114(4) -0.020(3) -0.025(3) -0.021(3)
O12 0.087(4) 0.128(5) 0.120(5) -0.055(4) -0.011(3) -0.056(4)
O13 0.198(8) 0.142(7) 0.160(7) -0.006(5) -0.054(6) -0.035(6)

loop_
_atom_type_symbol
_atom_type_description
_atom_type_scat_dispersion_real
_atom_type_scat_dispersion_imag
_atom_type_scat_source
C C 0.0033 0.0016 'International Tables Vol C Tables 4.2.6.8 and 6.1.1.4'
H H 0.0000 0.0000 'International Tables Vol C Tables 4.2.6.8 and 6.1.1.4'
N N 0.0061 0.0033 'International Tables Vol C Tables 4.2.6.8 and 6.1.1.4'
O O 0.0106 0.0060 'International Tables Vol C Tables 4.2.6.8 and 6.1.1.4'
Cl Cl 0.1484 0.1585 'International Tables Vol C Tables 4.2.6.8 and 6.1.1.4'
Cu Cu 0.3201 1.2651 'International Tables Vol C Tables 4.2.6.8 and 6.1.1.4'

loop_
_geom_angle_atom_site_label_1
_geom_angle_atom_site_label_2
_geom_angle_atom_site_label_3
_geom_angle
_geom_angle_site_symmetry_1
_geom_angle_site_symmetry_3
_geom_angle_publ_flag
O1 Cu1 N3 91.11(16) . . ?
O1 Cu1 N1 92.01(15) . . ?
N3 Cu1 N1 175.67(17) . . ?
O1 Cu1 N2 157.37(17) . . ?
N3 Cu1 N2 80.72(16) . . ?
N1 Cu1 N2 95.29(16) . . ?
O1 Cu1 O2 111.53(16) . . ?
N3 Cu1 O2 99.08(15) . . ?
N1 Cu1 O2 82.56(15) . . ?
N2 Cu1 O2 90.68(15) . . ?
N6 Cu2 N4 173.39(17) . . ?
N6 Cu2 O3 96.10(15) . . ?
N4 Cu2 O3 90.50(15) . . ?
N6 Cu2 N5 95.51(16) . . ?
N4 Cu2 N5 80.51(15) . . ?
O3 Cu2 N5 130.20(15) . . ?
N6 Cu2 N7 80.94(16) . . ?
N4 Cu2 N7 95.35(16) . . ?
O3 Cu2 N7 119.99(14) . . ?
N5 Cu2 N7 109.62(15) . . ?
C1 O1 Cu1 112.0(3) . . ?
O1 C1 C2 122.8(5) . . ?
O1 C1 C6 118.6(5) . . ?
C2 C1 C6 118.6(6) . . ?
C3 C2 C1 120.4(6) . . ?
C2 C3 C4 121.5(6) . . ?
C3 C4 C5 119.0(6) . . ?
C6 C5 C4 120.7(6) . . ?
C5 C6 C1 119.6(5) . . ?
C5 C6 C7 123.0(5) . . ?
C1 C6 C7 117.4(5) . . ?
N1 C7 C6 111.9(4) . . ?
C8 N1 C7 112.7(4) . . ?
C8 N1 Cu1 110.3(3) . . ?
C7 N1 Cu1 113.3(3) . . ?
N1 C8 C9 113.8(4) . . ?
O2 C9 O3 124.1(5) . . ?
O2 C9 C8 119.6(5) . . ?
O3 C9 C8 116.3(5) . . ?
C9 O2 Cu1 111.8(3) . . ?
C9 O3 Cu2 111.4(3) . . ?
C10 N2 C14 117.3(4) . . ?
C10 N2 Cu1 131.6(4) . . ?
C14 N2 Cu1 111.0(3) . . ?
N2 C10 C11 122.6(5) . . ?
C12 C11 C10 120.2(5) . . ?
C11 C12 C13 119.4(5) . . ?
C14 C13 C12 117.4(5) . . ?
C14 C13 C20 118.3(5) . . ?
C12 C13 C20 124.4(5) . . ?
N2 C14 C13 123.1(5) . . ?
N2 C14 C15 116.9(4) . . ?
C13 C14 C15 120.0(5) . . ?
N3 C15 C16 123.2(5) . . ?
N3 C15 C14 116.5(4) . . ?
C16 C15 C14 120.3(5) . . ?
C15 C16 C17 116.6(5) . . ?
C15 C16 C21 118.6(5) . . ?
C17 C16 C21 124.7(5) . . ?
C18 C17 C16 119.9(5) . . ?
C17 C18 C19 119.8(5) . . ?
N3 C19 C18 122.1(5) . . ?
C21 C20 C13 121.8(5) . . ?
C20 C21 C16 121.0(6) . . ?
C19 N3 C15 118.3(4) . . ?
C19 N3 Cu1 126.8(4) . . ?
C15 N3 Cu1 114.8(3) . . ?
C22 N4 C26 118.5(4) . . ?
C22 N4 Cu2 126.7(4) . . ?
C26 N4 Cu2 114.8(3) . . ?
N4 C22 C23 121.9(5) . . ?
C24 C23 C22 120.1(5) . . ?
C23 C24 C25 119.8(5) . . ?
C26 C25 C24 116.6(5) . . ?
C26 C25 C32 119.3(5) . . ?
C24 C25 C32 124.1(5) . . ?
N4 C26 C25 123.1(4) . . ?
N4 C26 C27 117.0(4) . . ?
C25 C26 C27 119.8(4) . . ?
N5 C27 C28 124.2(4) . . ?
N5 C27 C26 116.0(4) . . ?
C28 C27 C26 119.8(4) . . ?
C27 C28 C29 116.8(5) . . ?
C27 C28 C33 118.4(5) . . ?
C29 C28 C33 124.7(5) . . ?
C30 C29 C28 118.9(5) . . ?
C29 C30 C31 120.7(5) . . ?
N5 C31 C30 122.5(5) . . ?
C33 C32 C25 120.7(5) . . ?
C32 C33 C28 121.9(5) . . ?
C31 N5 C27 116.9(4) . . ?
C31 N5 Cu2 131.5(4) . . ?
C27 N5 Cu2 111.5(3) . . ?
C34 N6 C38 118.4(4) . . ?
C34 N6 Cu2 127.0(4) . . ?
C38 N6 Cu2 114.5(3) . . ?
N6 C34 C35 122.1(6) . . ?
C36 C35 C34 120.1(5) . . ?
C35 C36 C37 119.4(5) . . ?
C38 C37 C36 116.8(5) . . ?
C38 C37 C44 119.0(5) . . ?
C36 C37 C44 124.1(5) . . ?
N6 C38 C37 123.2(5) . . ?
N6 C38 C39 117.8(4) . . ?
C37 C38 C39 119.0(5) . . ?
N7 C39 C40 123.7(5) . . ?
N7 C39 C38 115.8(4) . . ?
C40 C39 C38 120.5(4) . . ?
C39 C40 C41 117.5(5) . . ?
C39 C40 C45 118.8(5) . . ?
C41 C40 C45 123.7(6) . . ?
C42 C41 C40 119.0(6) . . ?
C41 C42 C43 119.8(5) . . ?
N7 C43 C42 122.9(5) . . ?
C45 C44 C37 121.4(5) . . ?
C44 C45 C40 121.2(6) . . ?
C43 N7 C39 117.1(4) . . ?
C43 N7 Cu2 132.2(3) . . ?
C39 N7 Cu2 110.6(3) . . ?
O7 Cl1 O6 109.4(4) . . ?
O7 Cl1 O5 109.2(3) . . ?
O6 Cl1 O5 108.5(3) . . ?
O7 Cl1 O4 109.8(3) . . ?
O6 Cl1 O4 109.8(3) . . ?
O5 Cl1 O4 110.1(3) . . ?
O8 Cl2 O10 109.9(3) . . ?
O8 Cl2 O9 110.1(3) . . ?
O10 Cl2 O9 110.7(3) . . ?
O8 Cl2 O11 109.8(3) . . ?
O10 Cl2 O11 108.1(3) . . ?
O9 Cl2 O11 108.3(3) . . ?

loop_
_geom_bond_atom_site_label_1
_geom_bond_atom_site_label_2
_geom_bond_distance
_geom_bond_site_symmetry_2
_geom_bond_publ_flag
Cu1 O1 1.943(3) . ?
Cu1 N3 2.000(4) . ?
Cu1 N1 2.032(4) . ?
Cu1 N2 2.108(4) . ?
Cu1 O2 2.143(4) . ?
Cu2 N6 1.981(4) . ?
Cu2 N4 1.988(4) . ?
Cu2 O3 2.028(4) . ?
Cu2 N5 2.111(4) . ?
Cu2 N7 2.128(4) . ?
O1 C1 1.332(6) . ?
C1 C2 1.392(8) . ?
C1 C6 1.420(7) . ?
C2 C3 1.371(9) . ?
C3 C4 1.380(9) . ?
C4 C5 1.389(8) . ?
C5 C6 1.386(7) . ?
C6 C7 1.499(7) . ?
C7 N1 1.489(6) . ?
N1 C8 1.487(6) . ?
C8 C9 1.520(7) . ?
C9 O2 1.251(6) . ?
C9 O3 1.266(6) . ?
N2 C10 1.346(6) . ?
N2 C14 1.363(6) . ?
C10 C11 1.389(7) . ?
C11 C12 1.355(8) . ?
C12 C13 1.411(8) . ?
C13 C14 1.400(7) . ?
C13 C20 1.435(8) . ?
C14 C15 1.435(7) . ?
C15 N3 1.364(6) . ?
C15 C16 1.393(7) . ?
C16 C17 1.419(8) . ?
C16 C21 1.437(8) . ?
C17 C18 1.357(8) . ?
C18 C19 1.396(7) . ?
C19 N3 1.332(6) . ?
C20 C21 1.342(8) . ?
N4 C22 1.333(6) . ?
N4 C26 1.363(6) . ?
C22 C23 1.397(7) . ?
C23 C24 1.358(7) . ?
C24 C25 1.418(7) . ?
C25 C26 1.400(6) . ?
C25 C32 1.428(7) . ?
C26 C27 1.437(6) . ?
C27 N5 1.358(6) . ?
C27 C28 1.400(7) . ?
C28 C29 1.408(7) . ?
C28 C33 1.435(7) . ?
C29 C30 1.356(8) . ?
C30 C31 1.393(8) . ?
C31 N5 1.332(6) . ?
C32 C33 1.343(7) . ?
N6 C34 1.328(6) . ?
N6 C38 1.358(6) . ?
C34 C35 1.403(7) . ?
C35 C36 1.365(8) . ?
C36 C37 1.411(8) . ?
C37 C38 1.410(6) . ?
C37 C44 1.426(8) . ?
C38 C39 1.444(7) . ?
C39 N7 1.365(6) . ?
C39 C40 1.387(7) . ?
C40 C41 1.403(8) . ?
C40 C45 1.437(7) . ?
C41 C42 1.366(8) . ?
C42 C43 1.395(7) . ?
C43 N7 1.328(6) . ?
C44 C45 1.344(8) . ?
Cl1 O7 1.409(5) . ?
Cl1 O6 1.416(4) . ?
Cl1 O5 1.421(4) . ?
Cl1 O4 1.427(4) . ?
Cl2 O8 1.418(4) . ?
Cl2 O10 1.421(4) . ?
Cl2 O9 1.428(4) . ?
Cl2 O11 1.458(5) . ?
